data_7249466
loop_
_publ_author_name
'Kwon, So Hyeon'
'Lee, Sunwoo'
'Tessarolo, Jacopo'
'Lee, Haeri'

_publ_section_title
;
 Stimuli-responsive Zn(ii) complexes showing the structural conversion and
 on/off switching of catalytic properties
;
_journal_issue 44
_journal_name_full 'RSC Advances'
_journal_page_first 32655
_journal_page_last 32660
_journal_paper_doi 10.1039/D4RA06058J
_journal_volume 14
_journal_year 2024
_chemical_formula_moiety 'C24 H22 I4 N6 Zn2'
_chemical_formula_sum 'C24 H22 I4 N6 Zn2'
_chemical_formula_weight 1032.81
_space_group_crystal_system monoclinic
_space_group_IT_number 14
_space_group_name_Hall '-P 2ybc'
_space_group_name_H-M_alt 'P 1 21/c 1'
_atom_sites_solution_hydrogens geom
_atom_sites_solution_primary dual
_audit_creation_method SHELXL-2018/3
_audit_update_record
;
2024-02-06 deposited with the CCDC.	2024-10-03 downloaded from the CCDC.
;
_cell_angle_alpha 90
_cell_angle_beta 109.4780(10)
_cell_angle_gamma 90
_cell_formula_units_Z 4
_cell_length_a 14.9058(3)
_cell_length_b 10.4325(2)
_cell_length_c 20.5991(4)
_cell_measurement_reflns_used 9983
_cell_measurement_temperature 193(2)
_cell_measurement_theta_max 28.22
_cell_measurement_theta_min 2.22
_cell_volume 3019.93(10)
_computing_cell_refinement 'Bruker APEX3 software'
_computing_data_collection 'Bruker APEX3 software'
_computing_data_reduction 'Bruker APEX3 software'
_computing_molecular_graphics ORTEP
_computing_publication_material CIFTAB
_computing_structure_refinement SHELXL
_computing_structure_solution 'SHELXT 2018/2 (Sheldrick, 2018)'
_diffrn_ambient_temperature 193(2)
_diffrn_measured_fraction_theta_full 0.997
_diffrn_measured_fraction_theta_max 0.997
_diffrn_measurement_device_type 'CCD detector'
_diffrn_measurement_method 'phi and omega scans'
_diffrn_radiation_type MoK\a
_diffrn_radiation_wavelength 0.71073
_diffrn_reflns_av_R_equivalents 0.0307
_diffrn_reflns_av_unetI/netI 0.0195
_diffrn_reflns_Laue_measured_fraction_full 0.997
_diffrn_reflns_Laue_measured_fraction_max 0.997
_diffrn_reflns_limit_h_max 19
_diffrn_reflns_limit_h_min -19
_diffrn_reflns_limit_k_max 13
_diffrn_reflns_limit_k_min -13
_diffrn_reflns_limit_l_max 26
_diffrn_reflns_limit_l_min -27
_diffrn_reflns_number 52213
_diffrn_reflns_point_group_measured_fraction_full 0.997
_diffrn_reflns_point_group_measured_fraction_max 0.997
_diffrn_reflns_theta_full 25.242
_diffrn_reflns_theta_max 28.280
_diffrn_reflns_theta_min 1.449
_diffrn_source 'fine-focus sealed tube'
_exptl_absorpt_coefficient_mu 5.702
_exptl_absorpt_correction_T_max 1.000
_exptl_absorpt_correction_T_min 0.789
_exptl_absorpt_correction_type multi-scan
_exptl_absorpt_process_details SADABS
_exptl_crystal_colour colorless
_exptl_crystal_density_diffrn 2.272
_exptl_crystal_description rod
_exptl_crystal_F_000 1920
_exptl_crystal_size_max 0.420
_exptl_crystal_size_mid 0.410
_exptl_crystal_size_min 0.240
_refine_diff_density_max 1.724
_refine_diff_density_min -1.502
_refine_diff_density_rms 0.118
_refine_ls_extinction_method none
_refine_ls_goodness_of_fit_ref 1.031
_refine_ls_hydrogen_treatment constr
_refine_ls_matrix_type full
_refine_ls_number_parameters 325
_refine_ls_number_reflns 7464
_refine_ls_number_restraints 0
_refine_ls_restrained_S_all 1.031
_refine_ls_R_factor_all 0.0419
_refine_ls_R_factor_gt 0.0340
_refine_ls_shift/su_max 0.001
_refine_ls_shift/su_mean 0.000
_refine_ls_structure_factor_coef Fsqd
_refine_ls_weighting_details 'w=1/[\s^2^(Fo^2^)+(0.0235P)^2^+12.8118P] where P=(Fo^2^+2Fc^2^)/3'
_refine_ls_weighting_scheme calc
_refine_ls_wR_factor_gt 0.0705
_refine_ls_wR_factor_ref 0.0739
_reflns_Friedel_coverage 0.000
_reflns_number_gt 6439
_reflns_number_total 7464
_reflns_threshold_expression 'I > 2\s(I)'
_cod_data_source_file d4ra06058j2.cif
_cod_data_source_block 04-Zn2I4L
_cod_depositor_comments
;
The following automatic conversions were performed:

data item '_exptl_absorpt_correction_type' value 'MULTI-SCAN' was
changed to 'multi-scan' in accordance with the
/home/data/users/saulius/crontab/automatic-downloads/rss-feeds/RSC/lib/dictionaries/cif_core.dic
dictionary named 'cif_core.dic' version 2.4.2 last updated on
2011-04-26.

Automatic conversion script
Id: cif_fix_values 8170 2020-07-09 18:12:32Z antanas 
;
_cod_original_sg_symbol_H-M 'P 21/c'
_cod_database_code 7249466
_shelx_shelxl_version_number 2018/3
_shelx_space_group_comment
; 
The symmetry employed for this shelxl refinement is uniquely defined 
by the following loop, which should always be used as a source of 
symmetry information in preference to the above space-group names. 
They are only intended as comments. 
;
_shelx_estimated_absorpt_t_min 0.198
_shelx_estimated_absorpt_t_max 0.342

loop_
_space_group_symop_operation_xyz
'x, y, z'
'-x, y+1/2, -z+1/2'
'-x, -y, -z'
'x, -y-1/2, z-1/2'

loop_
_atom_site_label
_atom_site_type_symbol
_atom_site_fract_x
_atom_site_fract_y
_atom_site_fract_z
_atom_site_U_iso_or_equiv
_atom_site_adp_type
_atom_site_occupancy
_atom_site_site_symmetry_order
_atom_site_calc_flag
_atom_site_refinement_flags_posn
_atom_site_refinement_flags_adp
_atom_site_refinement_flags_occupancy
_atom_site_disorder_assembly
_atom_site_disorder_group
I1 I 0.66140(2) 0.65173(4) 0.45883(2) 0.05005(10) Uani 1 1 d . . . . .
C1 C 0.3862(4) 0.5883(5) 0.3764(3) 0.0450(11) Uani 1 1 d . . . . .
H1 H 0.439174 0.532134 0.392274 0.054 Uiso 1 1 calc R U . . .
N1 N 0.4023(3) 0.7128(4) 0.36634(19) 0.0340(8) Uani 1 1 d . . . . .
Zn1 Zn 0.53179(4) 0.76587(5) 0.36233(3) 0.03331(11) Uani 1 1 d . . . . .
N2 N 0.3464(3) 0.9242(4) 0.33969(18) 0.0330(8) Uani 1 1 d . . . . .
C2 C 0.2970(4) 0.5394(5) 0.3647(3) 0.0479(12) Uani 1 1 d . . . . .
H2 H 0.287834 0.451088 0.371852 0.057 Uiso 1 1 calc R U . . .
Zn2 Zn -0.03622(3) 0.66137(5) 0.09975(2) 0.02872(11) Uani 1 1 d . . . . .
I2 I 0.53473(2) 0.75544(3) 0.24021(2) 0.04294(9) Uani 1 1 d . . . . .
I3 I -0.14567(2) 0.47151(3) 0.05172(2) 0.03779(8) Uani 1 1 d . . . . .
N3 N 0.5129(2) 0.9440(3) 0.39471(17) 0.0299(7) Uani 1 1 d . . . . .
C3 C 0.2215(4) 0.6219(5) 0.3423(3) 0.0464(12) Uani 1 1 d . . . . .
H3 H 0.158522 0.590384 0.332448 0.056 Uiso 1 1 calc R U . . .
I4 I -0.06558(3) 0.79290(3) 0.19499(2) 0.04840(9) Uani 1 1 d . . . . .
N4 N 0.1023(2) 0.6073(3) 0.13128(17) 0.0275(7) Uani 1 1 d . . . . .
C4 C 0.2361(3) 0.7502(5) 0.3340(2) 0.0399(10) Uani 1 1 d . . . . .
H4 H 0.183661 0.807562 0.319353 0.048 Uiso 1 1 calc R U . . .
N5 N 0.1418(3) 0.8055(3) 0.09130(18) 0.0301(7) Uani 1 1 d . . . . .
C5 C 0.3286(3) 0.7951(4) 0.3473(2) 0.0309(9) Uani 1 1 d . . . . .
N6 N -0.0147(2) 0.7576(3) 0.02024(18) 0.0310(7) Uani 1 1 d . . . . .
C6 C 0.5888(3) 1.0120(5) 0.4336(2) 0.0375(10) Uani 1 1 d . . . . .
H6 H 0.650346 0.975807 0.443360 0.045 Uiso 1 1 calc R U . . .
C7 C 0.5813(4) 1.1306(5) 0.4595(2) 0.0424(11) Uani 1 1 d . . . . .
H7 H 0.636134 1.178364 0.484592 0.051 Uiso 1 1 calc R U . . .
C8 C 0.4901(4) 1.1786(5) 0.4478(2) 0.0421(11) Uani 1 1 d . . . . .
H8 H 0.482034 1.259650 0.466149 0.051 Uiso 1 1 calc R U . . .
C9 C 0.4128(4) 1.1102(4) 0.4104(2) 0.0384(10) Uani 1 1 d . . . . .
H9 H 0.350574 1.142322 0.403151 0.046 Uiso 1 1 calc R U . . .
C10 C 0.4253(3) 0.9923(4) 0.3826(2) 0.0321(9) Uani 1 1 d . . . . .
C11 C 0.2654(4) 1.0025(5) 0.2958(2) 0.0421(11) Uani 1 1 d . . . . .
H11A H 0.288482 1.089794 0.291165 0.051 Uiso 1 1 calc R U . . .
H11B H 0.217096 1.010096 0.318975 0.051 Uiso 1 1 calc R U . . .
C12 C 0.2175(4) 0.9447(5) 0.2228(3) 0.0484(12) Uani 1 1 d . . . . .
H12 H 0.155809 0.907986 0.210839 0.058 Uiso 1 1 calc R U . . .
C13 C 0.2605(4) 0.9465(5) 0.1793(3) 0.0461(12) Uani 1 1 d . . . . .
H13 H 0.324349 0.976253 0.194108 0.055 Uiso 1 1 calc R U . . .
C14 C 0.2167(4) 0.9043(4) 0.1051(2) 0.0412(11) Uani 1 1 d . . . . .
H14A H 0.189513 0.980688 0.076865 0.049 Uiso 1 1 calc R U . . .
H14B H 0.268225 0.871234 0.089301 0.049 Uiso 1 1 calc R U . . .
C15 C 0.1280(3) 0.4936(4) 0.1625(2) 0.0334(9) Uani 1 1 d . . . . .
H15 H 0.079460 0.436455 0.164628 0.040 Uiso 1 1 calc R U . . .
C16 C 0.2206(3) 0.4564(4) 0.1913(2) 0.0382(10) Uani 1 1 d . . . . .
H16 H 0.236493 0.374983 0.212728 0.046 Uiso 1 1 calc R U . . .
C17 C 0.2905(3) 0.5412(4) 0.1883(2) 0.0363(10) Uani 1 1 d . . . . .
H17 H 0.355740 0.519200 0.208889 0.044 Uiso 1 1 calc R U . . .
C18 C 0.2660(3) 0.6563(4) 0.1558(2) 0.0324(9) Uani 1 1 d . . . . .
H18 H 0.313756 0.714639 0.153399 0.039 Uiso 1 1 calc R U . . .
C19 C 0.1696(3) 0.6873(4) 0.1260(2) 0.0260(8) Uani 1 1 d . . . . .
C20 C -0.0844(3) 0.7605(4) -0.0415(2) 0.0372(10) Uani 1 1 d . . . . .
H20 H -0.142173 0.716627 -0.046456 0.045 Uiso 1 1 calc R U . . .
C21 C -0.0760(4) 0.8234(5) -0.0970(3) 0.0442(11) Uani 1 1 d . . . . .
H21 H -0.126971 0.824530 -0.139574 0.053 Uiso 1 1 calc R U . . .
C22 C 0.0087(3) 0.8856(5) -0.0899(2) 0.0396(10) Uani 1 1 d . . . . .
H22 H 0.016018 0.932315 -0.127393 0.048 Uiso 1 1 calc R U . . .
C23 C 0.0823(3) 0.8794(4) -0.0282(2) 0.0353(9) Uani 1 1 d . . . . .
H23 H 0.141481 0.919562 -0.023044 0.042 Uiso 1 1 calc R U . . .
C24 C 0.0686(3) 0.8131(4) 0.0269(2) 0.0279(8) Uani 1 1 d . . . . .

loop_
_atom_site_aniso_label
_atom_site_aniso_U_11
_atom_site_aniso_U_22
_atom_site_aniso_U_33
_atom_site_aniso_U_23
_atom_site_aniso_U_13
_atom_site_aniso_U_12
I1 0.04274(18) 0.0524(2) 0.0524(2) 0.00011(15) 0.01242(14) 0.02305(15)
C1 0.052(3) 0.035(3) 0.046(3) 0.012(2) 0.013(2) 0.006(2)
N1 0.0337(19) 0.0322(19) 0.038(2) 0.0092(16) 0.0145(15) 0.0038(15)
Zn1 0.0325(3) 0.0327(3) 0.0376(3) -0.0029(2) 0.0155(2) 0.0057(2)
N2 0.0345(19) 0.0323(19) 0.0339(19) 0.0056(15) 0.0138(15) 0.0088(15)
C2 0.059(3) 0.039(3) 0.049(3) 0.007(2) 0.022(2) -0.007(2)
Zn2 0.0305(2) 0.0273(2) 0.0338(3) 0.00610(19) 0.0178(2) 0.00397(18)
I2 0.04073(16) 0.05378(19) 0.03878(16) -0.01825(14) 0.01921(13) -0.01266(13)
I3 0.03933(16) 0.03455(15) 0.04104(16) 0.00198(12) 0.01548(12) -0.00399(12)
N3 0.0369(19) 0.0300(18) 0.0270(17) 0.0005(14) 0.0161(14) 0.0045(14)
C3 0.043(3) 0.053(3) 0.050(3) -0.007(2) 0.024(2) -0.009(2)
I4 0.0603(2) 0.04061(18) 0.0587(2) -0.00945(15) 0.03890(17) 0.00063(15)
N4 0.0312(17) 0.0273(17) 0.0278(17) 0.0054(14) 0.0147(14) 0.0032(13)
C4 0.037(2) 0.049(3) 0.039(2) -0.005(2) 0.0188(19) 0.004(2)
N5 0.0395(19) 0.0237(17) 0.0290(18) 0.0061(14) 0.0142(15) -0.0006(14)
C5 0.036(2) 0.036(2) 0.025(2) 0.0040(17) 0.0153(16) 0.0056(17)
N6 0.0328(18) 0.0291(18) 0.0344(19) 0.0098(15) 0.0157(15) 0.0079(14)
C6 0.044(3) 0.041(3) 0.031(2) 0.0024(19) 0.0179(19) 0.002(2)
C7 0.059(3) 0.038(3) 0.033(2) -0.002(2) 0.018(2) -0.005(2)
C8 0.068(3) 0.032(2) 0.036(2) -0.0020(19) 0.030(2) 0.002(2)
C9 0.051(3) 0.035(2) 0.038(2) 0.0044(19) 0.026(2) 0.010(2)
C10 0.046(2) 0.030(2) 0.026(2) 0.0089(17) 0.0210(18) 0.0062(18)
C11 0.051(3) 0.039(3) 0.033(2) 0.004(2) 0.010(2) 0.019(2)
C12 0.039(3) 0.041(3) 0.068(4) 0.003(2) 0.022(2) 0.003(2)
C13 0.046(3) 0.039(3) 0.054(3) 0.003(2) 0.017(2) -0.005(2)
C14 0.058(3) 0.028(2) 0.035(2) 0.0040(18) 0.012(2) -0.011(2)
C15 0.037(2) 0.026(2) 0.039(2) 0.0092(18) 0.0156(18) 0.0002(17)
C16 0.043(2) 0.029(2) 0.041(3) 0.0090(19) 0.013(2) 0.0057(18)
C17 0.033(2) 0.036(2) 0.038(2) -0.0017(19) 0.0090(18) 0.0040(18)
C18 0.032(2) 0.030(2) 0.037(2) -0.0019(18) 0.0137(17) -0.0031(16)
C19 0.033(2) 0.0215(18) 0.0266(19) -0.0002(15) 0.0143(16) 0.0005(15)
C20 0.030(2) 0.038(2) 0.043(3) 0.013(2) 0.0108(18) 0.0061(18)
C21 0.049(3) 0.042(3) 0.036(3) 0.015(2) 0.007(2) 0.006(2)
C22 0.052(3) 0.036(2) 0.035(2) 0.0114(19) 0.020(2) 0.006(2)
C23 0.047(3) 0.032(2) 0.032(2) 0.0066(18) 0.0203(19) 0.0018(18)
C24 0.036(2) 0.0205(19) 0.031(2) 0.0031(15) 0.0160(17) 0.0045(15)

loop_
_atom_type_symbol
_atom_type_description
_atom_type_scat_dispersion_real
_atom_type_scat_dispersion_imag
_atom_type_scat_source
C C 0.0033 0.0016 'International Tables Vol C Tables 4.2.6.8 and 6.1.1.4'
H H 0.0000 0.0000 'International Tables Vol C Tables 4.2.6.8 and 6.1.1.4'
N N 0.0061 0.0033 'International Tables Vol C Tables 4.2.6.8 and 6.1.1.4'
Zn Zn 0.2839 1.4301 'International Tables Vol C Tables 4.2.6.8 and 6.1.1.4'
I I -0.4742 1.8119 'International Tables Vol C Tables 4.2.6.8 and 6.1.1.4'

loop_
_geom_angle_atom_site_label_1
_geom_angle_atom_site_label_2
_geom_angle_atom_site_label_3
_geom_angle
_geom_angle_site_symmetry_1
_geom_angle_site_symmetry_3
_geom_angle_publ_flag
N1 C1 C2 123.0(5) . . ?
N1 C1 H1 118.5 . . ?
C2 C1 H1 118.5 . . ?
C5 N1 C1 119.3(4) . . ?
C5 N1 Zn1 120.5(3) . . ?
C1 N1 Zn1 119.2(3) . . ?
N3 Zn1 N1 89.91(15) . . ?
N3 Zn1 I2 114.63(10) . . ?
N1 Zn1 I2 111.05(11) . . ?
N3 Zn1 I1 108.86(10) . . ?
N1 Zn1 I1 108.81(10) . . ?
I2 Zn1 I1 119.55(2) . . ?
C5 N2 C10 124.7(4) . . ?
C5 N2 C11 116.9(4) . . ?
C10 N2 C11 116.4(4) . . ?
C1 C2 C3 117.8(5) . . ?
C1 C2 H2 121.1 . . ?
C3 C2 H2 121.1 . . ?
N4 Zn2 N6 88.75(13) . . ?
N4 Zn2 I3 111.11(10) . . ?
N6 Zn2 I3 108.87(11) . . ?
N4 Zn2 I4 108.74(10) . . ?
N6 Zn2 I4 117.86(10) . . ?
I3 Zn2 I4 117.75(2) . . ?
C10 N3 C6 118.9(4) . . ?
C10 N3 Zn1 121.1(3) . . ?
C6 N3 Zn1 119.8(3) . . ?
C2 C3 C4 120.5(5) . . ?
C2 C3 H3 119.8 . . ?
C4 C3 H3 119.8 . . ?
C19 N4 C15 119.3(4) . . ?
C19 N4 Zn2 120.8(3) . . ?
C15 N4 Zn2 119.8(3) . . ?
C3 C4 C5 119.3(5) . . ?
C3 C4 H4 120.3 . . ?
C5 C4 H4 120.3 . . ?
C24 N5 C19 121.9(3) . . ?
C24 N5 C14 116.1(3) . . ?
C19 N5 C14 115.8(3) . . ?
N1 C5 N2 118.8(4) . . ?
N1 C5 C4 120.1(4) . . ?
N2 C5 C4 121.1(4) . . ?
C24 N6 C20 119.0(4) . . ?
C24 N6 Zn2 121.5(3) . . ?
C20 N6 Zn2 119.4(3) . . ?
N3 C6 C7 123.1(5) . . ?
N3 C6 H6 118.4 . . ?
C7 C6 H6 118.4 . . ?
C6 C7 C8 117.4(5) . . ?
C6 C7 H7 121.3 . . ?
C8 C7 H7 121.3 . . ?
C9 C8 C7 120.3(4) . . ?
C9 C8 H8 119.8 . . ?
C7 C8 H8 119.8 . . ?
C8 C9 C10 119.5(4) . . ?
C8 C9 H9 120.2 . . ?
C10 C9 H9 120.2 . . ?
N3 C10 C9 120.6(4) . . ?
N3 C10 N2 118.9(4) . . ?
C9 C10 N2 120.4(4) . . ?
N2 C11 C12 113.1(4) . . ?
N2 C11 H11A 109.0 . . ?
C12 C11 H11A 109.0 . . ?
N2 C11 H11B 109.0 . . ?
C12 C11 H11B 109.0 . . ?
H11A C11 H11B 107.8 . . ?
C13 C12 C11 120.2(5) . . ?
C13 C12 H12 119.9 . . ?
C11 C12 H12 119.9 . . ?
C12 C13 C14 124.2(5) . . ?
C12 C13 H13 117.9 . . ?
C14 C13 H13 117.9 . . ?
N5 C14 C13 116.1(4) . . ?
N5 C14 H14A 108.3 . . ?
C13 C14 H14A 108.3 . . ?
N5 C14 H14B 108.3 . . ?
C13 C14 H14B 108.3 . . ?
H14A C14 H14B 107.4 . . ?
N4 C15 C16 123.0(4) . . ?
N4 C15 H15 118.5 . . ?
C16 C15 H15 118.5 . . ?
C15 C16 C17 117.8(4) . . ?
C15 C16 H16 121.1 . . ?
C17 C16 H16 121.1 . . ?
C18 C17 C16 120.1(4) . . ?
C18 C17 H17 119.9 . . ?
C16 C17 H17 119.9 . . ?
C17 C18 C19 119.1(4) . . ?
C17 C18 H18 120.4 . . ?
C19 C18 H18 120.4 . . ?
N4 C19 C18 120.5(4) . . ?
N4 C19 N5 118.9(4) . . ?
C18 C19 N5 120.5(4) . . ?
N6 C20 C21 123.1(4) . . ?
N6 C20 H20 118.5 . . ?
C21 C20 H20 118.5 . . ?
C20 C21 C22 118.3(4) . . ?
C20 C21 H21 120.8 . . ?
C22 C21 H21 120.8 . . ?
C23 C22 C21 119.6(4) . . ?
C23 C22 H22 120.2 . . ?
C21 C22 H22 120.2 . . ?
C22 C23 C24 119.0(4) . . ?
C22 C23 H23 120.5 . . ?
C24 C23 H23 120.5 . . ?
N6 C24 C23 120.9(4) . . ?
N6 C24 N5 118.2(3) . . ?
C23 C24 N5 120.9(4) . . ?

loop_
_geom_bond_atom_site_label_1
_geom_bond_atom_site_label_2
_geom_bond_distance
_geom_bond_site_symmetry_2
_geom_bond_publ_flag
I1 Zn1 2.5574(6) . ?
C1 N1 1.348(6) . ?
C1 C2 1.368(7) . ?
C1 H1 0.9500 . ?
N1 C5 1.345(5) . ?
N1 Zn1 2.037(4) . ?
Zn1 N3 2.025(3) . ?
Zn1 I2 2.5328(6) . ?
N2 C5 1.393(6) . ?
N2 C10 1.405(6) . ?
N2 C11 1.489(5) . ?
C2 C3 1.370(7) . ?
C2 H2 0.9500 . ?
Zn2 N4 2.028(3) . ?
Zn2 N6 2.036(3) . ?
Zn2 I3 2.5470(6) . ?
Zn2 I4 2.5487(6) . ?
N3 C10 1.343(5) . ?
N3 C6 1.349(6) . ?
C3 C4 1.375(7) . ?
C3 H3 0.9500 . ?
N4 C19 1.337(5) . ?
N4 C15 1.342(5) . ?
C4 C5 1.394(6) . ?
C4 H4 0.9500 . ?
N5 C24 1.411(5) . ?
N5 C19 1.416(5) . ?
N5 C14 1.477(6) . ?
N6 C24 1.335(5) . ?
N6 C20 1.348(6) . ?
C6 C7 1.367(7) . ?
C6 H6 0.9500 . ?
C7 C8 1.391(7) . ?
C7 H7 0.9500 . ?
C8 C9 1.356(7) . ?
C8 H8 0.9500 . ?
C9 C10 1.395(6) . ?
C9 H9 0.9500 . ?
C11 C12 1.556(7) . ?
C11 H11A 0.9900 . ?
C11 H11B 0.9900 . ?
C12 C13 1.263(7) . ?
C12 H12 0.9500 . ?
C13 C14 1.513(7) . ?
C13 H13 0.9500 . ?
C14 H14A 0.9900 . ?
C14 H14B 0.9900 . ?
C15 C16 1.364(6) . ?
C15 H15 0.9500 . ?
C16 C17 1.385(6) . ?
C16 H16 0.9500 . ?
C17 C18 1.364(6) . ?
C17 H17 0.9500 . ?
C18 C19 1.400(6) . ?
C18 H18 0.9500 . ?
C20 C21 1.360(6) . ?
C20 H20 0.9500 . ?
C21 C22 1.383(7) . ?
C21 H21 0.9500 . ?
C22 C23 1.375(6) . ?
C22 H22 0.9500 . ?
C23 C24 1.401(6) . ?
C23 H23 0.9500 . ?
